data_7104540
loop_
_publ_author_name
'Bar\'ath, G\'abor'
'Kaizer, J\'ozsef'
'Speier, G\'abor'
'P\'ark\'anyi, L\'aszl\'o'
'Kuzmann, Erno'
'V\'ertes, Attila'

_publ_section_title
;
 One metal-two pathways to the carboxylate-enhanced, iron-containing
 quercetinase mimics.
;
_journal_issue 24
_journal_name_full 'Chemical communications (Cambridge, England)'
_journal_page_first 3630
_journal_page_last 3632
_journal_paper_doi 10.1039/b903224j
_journal_volume 34
_journal_year 2009
_chemical_formula_moiety 'C31 H23 Fe N2 O5'
_chemical_formula_sum 'C31 H23 Fe N2 O5'
_chemical_formula_weight 559.36
_chemical_name_systematic
;
?
;
_space_group_IT_number 2
_symmetry_cell_setting triclinic
_symmetry_Int_Tables_number 2
_symmetry_space_group_name_Hall '-P 1'
_symmetry_space_group_name_H-M 'P -1'
_atom_sites_solution_hydrogens geom
_atom_sites_solution_primary direct
_atom_sites_solution_secondary difmap
_audit_creation_method SHELXL-97
_cell_angle_alpha 63.650(12)
_cell_angle_beta 67.833(17)
_cell_angle_gamma 85.29(2)
_cell_formula_units_Z 2
_cell_length_a 10.505(9)
_cell_length_b 12.060(11)
_cell_length_c 13.489(12)
_cell_measurement_reflns_used 1450
_cell_measurement_temperature 293(2)
_cell_measurement_theta_max 25.42
_cell_measurement_theta_min 3.22
_cell_volume 1411(2)
_computing_cell_refinement 'CrystalClear (Rigaku/MSC Inc., 2006)'
_computing_data_collection 'CrystalClear (Rigaku/MSC Inc., 2006)'
_computing_data_reduction 'CrystalClear (Rigaku/MSC Inc., 2006)'
_computing_molecular_graphics 'Spek, A.L. (2003). J.Appl.Cryst. 36,7-13.'
_computing_structure_refinement 'SHELXL-97 (Sheldrick, 1997)'
_computing_structure_solution 'Flipper/PLATON (G.Oszlanyi, A.L.Spek, 2008)'
_diffrn_ambient_temperature 293(2)
_diffrn_detector_area_resol_mean 10.0000
_diffrn_measured_fraction_theta_full 0.977
_diffrn_measured_fraction_theta_max 0.977
_diffrn_measurement_device_type RAXIS-RAPID
_diffrn_measurement_method dtprofit.ref
_diffrn_radiation_monochromator graphite
_diffrn_radiation_source 'fine-focus sealed tube'
_diffrn_radiation_type MoK\a
_diffrn_radiation_wavelength 0.71075
_diffrn_reflns_av_R_equivalents 0.0772
_diffrn_reflns_av_sigmaI/netI 0.0782
_diffrn_reflns_limit_h_max 11
_diffrn_reflns_limit_h_min -11
_diffrn_reflns_limit_k_max 12
_diffrn_reflns_limit_k_min -12
_diffrn_reflns_limit_l_max 14
_diffrn_reflns_limit_l_min -14
_diffrn_reflns_number 12569
_diffrn_reflns_theta_full 22.47
_diffrn_reflns_theta_max 22.47
_diffrn_reflns_theta_min 3.18
_exptl_absorpt_coefficient_mu 0.576
_exptl_absorpt_correction_T_max 0.780
_exptl_absorpt_correction_T_min 0.280
_exptl_absorpt_correction_type multi-scan
_exptl_absorpt_process_details
;
Empirical Absorption Correction (T.Higashi,2001)
;
_exptl_crystal_colour 'dark purple'
_exptl_crystal_density_diffrn 1.317
_exptl_crystal_density_method 'not measured'
_exptl_crystal_description block
_exptl_crystal_F_000 578
_exptl_crystal_size_max 0.680
_exptl_crystal_size_mid 0.550
_exptl_crystal_size_min 0.430
_platon_squeeze_details
;
;
_refine_diff_density_max 0.263
_refine_diff_density_min -0.375
_refine_diff_density_rms 0.063
_refine_ls_extinction_method none
_refine_ls_goodness_of_fit_ref 0.981
_refine_ls_hydrogen_treatment noref
_refine_ls_matrix_type full
_refine_ls_number_parameters 352
_refine_ls_number_reflns 3583
_refine_ls_number_restraints 0
_refine_ls_restrained_S_all 0.981
_refine_ls_R_factor_all 0.1117
_refine_ls_R_factor_gt 0.0773
_refine_ls_shift/su_max 0.000
_refine_ls_shift/su_mean 0.000
_refine_ls_structure_factor_coef Fsqd
_refine_ls_weighting_details 'calc w=1/[\s^2^(Fo^2^)+(0.0709P)^2^+2.7386P] where P=(Fo^2^+2Fc^2^)/3'
_refine_ls_weighting_scheme calc
_refine_ls_wR_factor_gt 0.1571
_refine_ls_wR_factor_ref 0.1745
_reflns_number_gt 2536
_reflns_number_total 3583
_reflns_threshold_expression >2sigma(I)
_cod_data_source_file b903224j.txt
_cod_data_source_block bg72
_cod_depositor_comments
;
The following automatic conversions were performed:
'_symmetry_cell_setting' value 'Triclinic' changed to 'triclinic'
according to '/home/saulius/struct/CIF-dictionaries/cif_core.dic'
dictionary named 'cif_core.dic' version 2.4.1 from 2010-06-29.

Automatic conversion script
Id: cif_fix_enum 1527 2010-12-29 10:47:43Z saulius 
;
_cod_database_code 7104540

loop_
_symmetry_equiv_pos_as_xyz
'x, y, z'
'-x, -y, -z'

loop_
_atom_site_label
_atom_site_type_symbol
_atom_site_fract_x
_atom_site_fract_y
_atom_site_fract_z
_atom_site_U_iso_or_equiv
_atom_site_adp_type
_atom_site_occupancy
_atom_site_symmetry_multiplicity
_atom_site_calc_flag
_atom_site_refinement_flags
_atom_site_disorder_assembly
_atom_site_disorder_group
Fe1 Fe 0.25756(9) 0.14277(9) 0.74115(8) 0.0540(3) Uani 1 1 d . . .
O1 O 0.2302(4) 0.2101(4) 0.8502(4) 0.0623(12) Uani 1 1 d . . .
O1A O 0.3529(4) 0.0082(4) 0.8185(4) 0.0553(11) Uani 1 1 d . . .
O2 O 0.2086(4) 0.2974(4) 0.6067(4) 0.0597(12) Uani 1 1 d . . .
O3 O 0.4403(4) 0.2209(4) 0.6187(4) 0.0566(11) Uani 1 1 d . . .
O4 O 0.5608(4) 0.5031(4) 0.3418(4) 0.0561(11) Uani 1 1 d . . .
N1 N 0.0377(5) 0.1008(5) 0.8205(5) 0.0535(13) Uani 1 1 d . . .
N1A N 0.2210(5) 0.0275(5) 0.6749(5) 0.0559(14) Uani 1 1 d . . .
C1 C -0.0167(6) 0.0277(7) 0.7804(6) 0.0656(19) Uani 1 1 d . . .
H1A H -0.1023 0.0574 0.7715 0.079 Uiso 1 1 calc R . .
H1B H -0.0360 -0.0590 0.8393 0.079 Uiso 1 1 calc R . .
C2 C -0.0466(7) 0.1390(6) 0.8925(6) 0.0594(18) Uani 1 1 d . . .
H2 H -0.1400 0.1182 0.9154 0.071 Uiso 1 1 calc R . .
C3 C -0.0135(7) 0.2104(6) 0.9419(6) 0.0590(17) Uani 1 1 d . . .
C4 C -0.1208(7) 0.2468(7) 1.0178(7) 0.075(2) Uani 1 1 d . . .
H4 H -0.2118 0.2273 1.0318 0.090 Uiso 1 1 calc R . .
C5 C -0.0952(9) 0.3105(7) 1.0722(8) 0.092(3) Uani 1 1 d . . .
H5 H -0.1682 0.3328 1.1231 0.110 Uiso 1 1 calc R . .
C6 C 0.0380(9) 0.3409(7) 1.0509(7) 0.085(2) Uani 1 1 d . . .
H6 H 0.0554 0.3857 1.0864 0.102 Uiso 1 1 calc R . .
C7 C 0.1462(8) 0.3064(6) 0.9784(7) 0.072(2) Uani 1 1 d . . .
H7 H 0.2360 0.3262 0.9669 0.086 Uiso 1 1 calc R . .
C8 C 0.1240(7) 0.2411(6) 0.9204(6) 0.0575(17) Uani 1 1 d . . .
C1A C 0.0885(7) 0.0396(7) 0.6616(6) 0.0680(19) Uani 1 1 d . . .
H1AA H 0.0678 -0.0255 0.6446 0.082 Uiso 1 1 calc R . .
H1BA H 0.0892 0.1197 0.5971 0.082 Uiso 1 1 calc R . .
C2A C 0.2975(7) -0.0556(7) 0.6570(6) 0.0671(19) Uani 1 1 d . . .
H2A H 0.2721 -0.1007 0.6253 0.081 Uiso 1 1 calc R . .
C3A C 0.4190(7) -0.0827(7) 0.6828(6) 0.0657(19) Uani 1 1 d . . .
C4A C 0.5135(8) -0.1499(7) 0.6320(7) 0.082(2) Uani 1 1 d . . .
H4A H 0.4957 -0.1737 0.5812 0.099 Uiso 1 1 calc R . .
C5A C 0.6285(9) -0.1809(8) 0.6542(8) 0.096(3) Uani 1 1 d . . .
H5A H 0.6907 -0.2237 0.6176 0.115 Uiso 1 1 calc R . .
C6A C 0.6548(8) -0.1484(8) 0.7334(8) 0.094(3) Uani 1 1 d . . .
H6A H 0.7348 -0.1693 0.7490 0.113 Uiso 1 1 calc R . .
C7A C 0.5606(8) -0.0848(7) 0.7880(7) 0.079(2) Uani 1 1 d . . .
H7A H 0.5773 -0.0646 0.8413 0.094 Uiso 1 1 calc R . .
C8A C 0.4422(7) -0.0512(6) 0.7641(6) 0.0593(18) Uani 1 1 d . . .
C9 C 0.3158(6) 0.3656(6) 0.5201(6) 0.0498(16) Uani 1 1 d . . .
C10 C 0.4465(6) 0.3253(6) 0.5244(6) 0.0517(16) Uani 1 1 d . . .
C11 C 0.5658(6) 0.3935(6) 0.4341(6) 0.0523(16) Uani 1 1 d . . .
C12 C 0.4386(7) 0.5448(6) 0.3369(6) 0.0541(16) Uani 1 1 d . . .
C13 C 0.4433(7) 0.6583(6) 0.2445(6) 0.0654(19) Uani 1 1 d . . .
H13 H 0.5278 0.7042 0.1892 0.078 Uiso 1 1 calc R . .
C14 C 0.3220(8) 0.7039(7) 0.2338(7) 0.079(2) Uani 1 1 d . . .
H14 H 0.3244 0.7810 0.1716 0.095 Uiso 1 1 calc R . .
C15 C 0.1953(7) 0.6341(7) 0.3166(7) 0.077(2) Uani 1 1 d . . .
H15 H 0.1138 0.6640 0.3079 0.092 Uiso 1 1 calc R . .
C16 C 0.1907(7) 0.5240(6) 0.4089(6) 0.0609(18) Uani 1 1 d . . .
H16 H 0.1059 0.4786 0.4640 0.073 Uiso 1 1 calc R . .
C17 C 0.3124(6) 0.4773(6) 0.4226(5) 0.0501(15) Uani 1 1 d . . .
C18 C 0.7055(6) 0.3632(6) 0.4188(6) 0.0520(16) Uani 1 1 d . . .
C19 C 0.8161(6) 0.4486(6) 0.3242(6) 0.0632(18) Uani 1 1 d . . .
H19 H 0.7986 0.5242 0.2718 0.076 Uiso 1 1 calc R . .
C20 C 0.9506(7) 0.4225(8) 0.3074(7) 0.075(2) Uani 1 1 d . . .
H20 H 1.0231 0.4816 0.2456 0.090 Uiso 1 1 calc R . .
C21 C 0.9774(7) 0.3100(9) 0.3813(8) 0.079(2) Uani 1 1 d . . .
H21 H 1.0684 0.2916 0.3681 0.094 Uiso 1 1 calc R . .
C22 C 0.8704(7) 0.2231(7) 0.4759(7) 0.076(2) Uani 1 1 d . . .
H22 H 0.8890 0.1469 0.5266 0.091 Uiso 1 1 calc R . .
C23 C 0.7355(7) 0.2508(7) 0.4943(6) 0.0635(18) Uani 1 1 d . . .
H23 H 0.6636 0.1929 0.5586 0.076 Uiso 1 1 calc R . .

loop_
_atom_site_aniso_label
_atom_site_aniso_U_11
_atom_site_aniso_U_22
_atom_site_aniso_U_33
_atom_site_aniso_U_23
_atom_site_aniso_U_13
_atom_site_aniso_U_12
Fe1 0.0482(5) 0.0525(6) 0.0516(6) -0.0203(5) -0.0117(4) -0.0011(4)
O1 0.053(3) 0.074(3) 0.065(3) -0.042(3) -0.015(2) 0.007(2)
O1A 0.059(3) 0.052(3) 0.049(3) -0.020(2) -0.017(2) 0.007(2)
O2 0.050(3) 0.052(3) 0.057(3) -0.015(2) -0.012(2) -0.001(2)
O3 0.047(2) 0.052(3) 0.055(3) -0.014(2) -0.013(2) 0.000(2)
O4 0.045(2) 0.055(3) 0.056(3) -0.018(2) -0.014(2) 0.004(2)
N1 0.052(3) 0.049(3) 0.052(3) -0.016(3) -0.018(3) -0.002(3)
N1A 0.051(3) 0.062(4) 0.059(4) -0.028(3) -0.025(3) 0.006(3)
C1 0.052(4) 0.069(5) 0.070(5) -0.024(4) -0.024(4) -0.003(3)
C2 0.047(4) 0.049(4) 0.054(4) -0.004(4) -0.012(3) 0.004(3)
C3 0.061(4) 0.050(4) 0.050(4) -0.017(3) -0.009(4) -0.003(3)
C4 0.062(4) 0.064(5) 0.071(5) -0.023(4) -0.004(4) 0.006(4)
C5 0.094(7) 0.072(6) 0.085(6) -0.040(5) -0.004(5) 0.010(5)
C6 0.091(6) 0.073(5) 0.081(6) -0.046(5) -0.007(5) -0.003(5)
C7 0.074(5) 0.052(4) 0.082(5) -0.029(4) -0.021(4) -0.002(4)
C8 0.064(4) 0.042(4) 0.052(4) -0.015(3) -0.012(4) -0.007(3)
C1A 0.074(5) 0.069(5) 0.067(5) -0.027(4) -0.035(4) 0.003(4)
C2A 0.067(5) 0.069(5) 0.060(5) -0.029(4) -0.016(4) -0.004(4)
C3A 0.065(5) 0.069(5) 0.059(5) -0.030(4) -0.018(4) 0.007(4)
C4A 0.077(5) 0.089(6) 0.089(6) -0.051(5) -0.028(5) 0.024(5)
C5A 0.097(7) 0.110(7) 0.096(7) -0.067(6) -0.032(6) 0.037(6)
C6A 0.073(5) 0.111(7) 0.109(7) -0.057(6) -0.040(5) 0.030(5)
C7A 0.073(5) 0.095(6) 0.084(6) -0.048(5) -0.041(5) 0.034(4)
C8A 0.056(4) 0.051(4) 0.046(4) -0.011(3) -0.007(3) 0.001(3)
C9 0.044(4) 0.046(4) 0.049(4) -0.021(3) -0.006(3) -0.001(3)
C10 0.046(4) 0.047(4) 0.050(4) -0.021(4) -0.005(3) -0.002(3)
C11 0.052(4) 0.045(4) 0.055(4) -0.021(4) -0.016(3) 0.004(3)
C17 0.053(4) 0.044(4) 0.048(4) -0.017(3) -0.018(3) 0.002(3)
C12 0.063(4) 0.043(4) 0.056(4) -0.023(4) -0.021(4) 0.005(3)
C13 0.060(4) 0.057(5) 0.070(5) -0.017(4) -0.028(4) 0.001(3)
C14 0.090(6) 0.057(5) 0.074(5) -0.008(4) -0.040(5) 0.002(4)
C15 0.058(4) 0.072(5) 0.085(6) -0.023(5) -0.026(4) 0.005(4)
C16 0.052(4) 0.053(4) 0.066(5) -0.018(4) -0.021(4) 0.004(3)
C18 0.040(3) 0.054(4) 0.053(4) -0.024(4) -0.007(3) -0.002(3)
C19 0.052(4) 0.062(4) 0.067(5) -0.027(4) -0.014(4) -0.001(3)
C20 0.044(4) 0.088(6) 0.086(6) -0.046(5) -0.007(4) -0.007(4)
C21 0.046(4) 0.102(7) 0.090(6) -0.053(6) -0.017(4) 0.014(5)
C22 0.065(5) 0.081(5) 0.090(6) -0.042(5) -0.035(5) 0.019(4)
C23 0.050(4) 0.066(5) 0.068(5) -0.027(4) -0.020(4) 0.010(3)

loop_
_atom_type_symbol
_atom_type_description
_atom_type_scat_dispersion_real
_atom_type_scat_dispersion_imag
_atom_type_scat_source
C C 0.0033 0.0016 'International Tables Vol C Tables 4.2.6.8 and 6.1.1.4'
H H 0.0000 0.0000 'International Tables Vol C Tables 4.2.6.8 and 6.1.1.4'
Fe Fe 0.3463 0.8444 'International Tables Vol C Tables 4.2.6.8 and 6.1.1.4'
N N 0.0061 0.0033 'International Tables Vol C Tables 4.2.6.8 and 6.1.1.4'
O O 0.0106 0.0060 'International Tables Vol C Tables 4.2.6.8 and 6.1.1.4'

loop_
_geom_angle_atom_site_label_1
_geom_angle_atom_site_label_2
_geom_angle_atom_site_label_3
_geom_angle
_geom_angle_site_symmetry_1
_geom_angle_site_symmetry_3
_geom_angle_publ_flag
O1 Fe1 O1A 93.21(19) . . ?
O1 Fe1 O3 103.14(19) . . ?
O1A Fe1 O3 86.23(18) . . ?
O1 Fe1 N1A 158.29(19) . . ?
O1A Fe1 N1A 84.5(2) . . ?
O3 Fe1 N1A 98.26(19) . . ?
O1 Fe1 O2 98.6(2) . . ?
O1A Fe1 O2 161.72(16) . . ?
O3 Fe1 O2 77.56(17) . . ?
N1A Fe1 O2 89.5(2) . . ?
O1 Fe1 N1 85.18(19) . . ?
O1A Fe1 N1 113.00(19) . . ?
O3 Fe1 N1 158.85(19) . . ?
N1A Fe1 N1 76.0(2) . . ?
O2 Fe1 N1 82.01(18) . . ?
C9 O2 Fe1 112.4(4) . . ?
C8 O1 Fe1 136.0(4) . . ?
C8A O1A Fe1 124.1(4) . . ?
C10 O3 Fe1 117.8(4) . . ?
C12 O4 C11 121.2(5) . . ?
C2 N1 C1 119.1(5) . . ?
C2 N1 Fe1 125.8(4) . . ?
C1 N1 Fe1 115.0(4) . . ?
C2A N1A C1A 120.9(6) . . ?
C2A N1A Fe1 125.6(5) . . ?
C1A N1A Fe1 113.2(4) . . ?
N1 C1 C1A 109.4(5) . . ?
N1 C1 H1A 109.8 . . ?
C1A C1 H1A 109.8 . . ?
N1 C1 H1B 109.8 . . ?
C1A C1 H1B 109.8 . . ?
H1A C1 H1B 108.2 . . ?
N1 C2 C3 127.2(6) . . ?
N1 C2 H2 116.4 . . ?
C3 C2 H2 116.4 . . ?
C4 C3 C8 118.9(7) . . ?
C4 C3 C2 119.1(6) . . ?
C8 C3 C2 121.9(6) . . ?
C5 C4 C3 121.6(7) . . ?
C5 C4 H4 119.2 . . ?
C3 C4 H4 119.2 . . ?
C6 C5 C4 119.6(7) . . ?
C6 C5 H5 120.2 . . ?
C4 C5 H5 120.2 . . ?
C5 C6 C7 120.9(8) . . ?
C5 C6 H6 119.5 . . ?
C7 C6 H6 119.5 . . ?
C6 C7 C8 121.1(7) . . ?
C6 C7 H7 119.4 . . ?
C8 C7 H7 119.4 . . ?
O1 C8 C3 122.4(6) . . ?
O1 C8 C7 119.8(6) . . ?
C3 C8 C7 117.8(6) . . ?
N1A C1A C1 105.3(5) . . ?
N1A C1A H1AA 110.7 . . ?
C1 C1A H1AA 110.7 . . ?
N1A C1A H1BA 110.7 . . ?
C1 C1A H1BA 110.7 . . ?
H1AA C1A H1BA 108.8 . . ?
N1A C2A C3A 123.6(7) . . ?
N1A C2A H2A 118.2 . . ?
C3A C2A H2A 118.2 . . ?
C4A C3A C8A 119.2(7) . . ?
C4A C3A C2A 118.7(7) . . ?
C8A C3A C2A 122.0(6) . . ?
C5A C4A C3A 122.0(8) . . ?
C5A C4A H4A 119.0 . . ?
C3A C4A H4A 119.0 . . ?
C4A C5A C6A 119.6(8) . . ?
C4A C5A H5A 120.2 . . ?
C6A C5A H5A 120.2 . . ?
C7A C6A C5A 119.6(8) . . ?
C7A C6A H6A 120.2 . . ?
C5A C6A H6A 120.2 . . ?
C8A C7A C6A 120.9(7) . . ?
C8A C7A H7A 119.5 . . ?
C6A C7A H7A 119.5 . . ?
O1A C8A C7A 119.8(6) . . ?
O1A C8A C3A 121.6(6) . . ?
C7A C8A C3A 118.6(6) . . ?
O2 C9 C17 124.0(6) . . ?
O2 C9 C10 116.8(6) . . ?
C17 C9 C10 119.3(6) . . ?
O3 C10 C11 124.8(6) . . ?
O3 C10 C9 115.3(5) . . ?
C11 C10 C9 119.9(6) . . ?
C10 C11 O4 120.1(6) . . ?
C10 C11 C18 127.7(6) . . ?
O4 C11 C18 112.2(5) . . ?
C12 C17 C16 118.8(6) . . ?
C12 C17 C9 117.3(6) . . ?
C16 C17 C9 123.9(6) . . ?
O4 C12 C13 117.3(6) . . ?
O4 C12 C17 122.0(6) . . ?
C13 C12 C17 120.7(6) . . ?
C12 C13 C14 119.6(7) . . ?
C12 C13 H13 120.2 . . ?
C14 C13 H13 120.2 . . ?
C13 C14 C15 119.9(7) . . ?
C13 C14 H14 120.0 . . ?
C15 C14 H14 120.0 . . ?
C16 C15 C14 120.4(7) . . ?
C16 C15 H15 119.8 . . ?
C14 C15 H15 119.8 . . ?
C15 C16 C17 120.5(6) . . ?
C15 C16 H16 119.7 . . ?
C17 C16 H16 119.7 . . ?
C23 C18 C19 117.9(6) . . ?
C23 C18 C11 122.5(6) . . ?
C19 C18 C11 119.7(6) . . ?
C20 C19 C18 121.1(7) . . ?
C20 C19 H19 119.5 . . ?
C18 C19 H19 119.5 . . ?
C21 C20 C19 120.0(7) . . ?
C21 C20 H20 120.0 . . ?
C19 C20 H20 120.0 . . ?
C20 C21 C22 120.5(7) . . ?
C20 C21 H21 119.8 . . ?
C22 C21 H21 119.8 . . ?
C23 C22 C21 119.4(7) . . ?
C23 C22 H22 120.3 . . ?
C21 C22 H22 120.3 . . ?
C22 C23 C18 121.2(7) . . ?
C22 C23 H23 119.4 . . ?
C18 C23 H23 119.4 . . ?

loop_
_geom_bond_atom_site_label_1
_geom_bond_atom_site_label_2
_geom_bond_distance
_geom_bond_site_symmetry_2
_geom_bond_publ_flag
Fe1 O1 1.899(4) . ?
Fe1 O1A 1.935(4) . ?
Fe1 O3 1.955(4) . ?
Fe1 N1A 2.080(5) . ?
Fe1 O2 2.139(4) . ?
Fe1 N1 2.141(5) . ?
O2 C9 1.272(7) . ?
O1 C8 1.316(7) . ?
O1A C8A 1.330(7) . ?
O3 C10 1.318(7) . ?
O4 C12 1.354(7) . ?
O4 C11 1.370(7) . ?
N1 C2 1.273(8) . ?
N1 C1 1.462(8) . ?
N1A C2A 1.283(8) . ?
N1A C1A 1.457(8) . ?
C1 C1A 1.515(9) . ?
C1 H1A 0.9700 . ?
C1 H1B 0.9700 . ?
C2 C3 1.428(9) . ?
C2 H2 0.9300 . ?
C3 C4 1.399(9) . ?
C3 C8 1.408(9) . ?
C4 C5 1.372(10) . ?
C4 H4 0.9300 . ?
C5 C6 1.366(11) . ?
C5 H5 0.9300 . ?
C6 C7 1.367(10) . ?
C6 H6 0.9300 . ?
C7 C8 1.415(9) . ?
C7 H7 0.9300 . ?
C1A H1AA 0.9700 . ?
C1A H1BA 0.9700 . ?
C2A C3A 1.423(10) . ?
C2A H2A 0.9300 . ?
C3A C4A 1.400(9) . ?
C3A C8A 1.412(9) . ?
C4A C5A 1.337(11) . ?
C4A H4A 0.9300 . ?
C5A C6A 1.409(11) . ?
C5A H5A 0.9300 . ?
C6A C7A 1.393(10) . ?
C6A H6A 0.9300 . ?
C7A C8A 1.385(9) . ?
C7A H7A 0.9300 . ?
C9 C17 1.414(8) . ?
C9 C10 1.432(8) . ?
C10 C11 1.363(8) . ?
C11 C18 1.442(8) . ?
C17 C12 1.394(8) . ?
C17 C16 1.398(8) . ?
C12 C13 1.371(9) . ?
C13 C14 1.379(9) . ?
C13 H13 0.9300 . ?
C14 C15 1.397(10) . ?
C14 H14 0.9300 . ?
C15 C16 1.347(9) . ?
C15 H15 0.9300 . ?
C16 H16 0.9300 . ?
C18 C23 1.386(9) . ?
C18 C19 1.396(8) . ?
C19 C20 1.377(9) . ?
C19 H19 0.9300 . ?
C20 C21 1.366(10) . ?
C20 H20 0.9300 . ?
C21 C22 1.384(10) . ?
C21 H21 0.9300 . ?
C22 C23 1.382(9) . ?
C22 H22 0.9300 . ?
C23 H23 0.9300 . ?

loop_
_platon_squeeze_void_nr
_platon_squeeze_void_average_x
_platon_squeeze_void_average_y
_platon_squeeze_void_average_z
_platon_squeeze_void_volume
_platon_squeeze_void_count_electrons
_platon_squeeze_void_content
1 0.500 0.500 0.000 149 8 ' '
2 0.500 0.000 0.000 33 13 ' '
